data_4330527
loop_
_publ_author_name
'Micha\"el Carboni'
'Martin Cl\'emancey'
'Florian Molton'
'Jacques P\'ecaut'
'Colette Lebrun'
'Lionel Dubois'
'Genevi\`eve Blondin'
'J.-M. Latour'

_publ_section_title
;
 Biologically Relevant Heterodinuclear Iron-Manganese Complexes
;
_journal_name_full 'Inorganic Chemistry'
_journal_page_first 10447
_journal_page_last 10460
_journal_paper_doi 10.1021/ic301725z
_journal_volume 51
_journal_year 2012
_chemical_formula_sum 'C38 H44 Cl2 Fe Mn N5 O15'
_chemical_formula_weight 992.47
_chemical_name_systematic
; 
 ? 
;
_space_group_IT_number 14
_symmetry_cell_setting monoclinic
_symmetry_space_group_name_Hall '-P 2ybc'
_symmetry_space_group_name_H-M 'P 1 21/c 1'
_atom_sites_solution_hydrogens geom
_atom_sites_solution_primary direct
_atom_sites_solution_secondary difmap
_audit_creation_method SHELXL-97
_cell_angle_alpha 90.00
_cell_angle_beta 116.631(6)
_cell_angle_gamma 90.00
_cell_formula_units_Z 4
_cell_length_a 21.2114(10)
_cell_length_b 10.9132(11)
_cell_length_c 20.5111(10)
_cell_measurement_reflns_used 3006
_cell_measurement_temperature 150(2)
_cell_measurement_theta_max 28.9132
_cell_measurement_theta_min 3.2154
_cell_volume 4244.3(6)
_computing_cell_refinement
;
CrysAlisPro, Oxford Diffraction Ltd.,
Version 1.171.33.34d (release 27-02-2009 CrysAlis171 .NET)
(compiled Feb 27 2009,15:38:38)
;
_computing_data_collection
;
CrysAlisPro, Oxford Diffraction Ltd.,
Version 1.171.33.34d (release 27-02-2009 CrysAlis171 .NET)
(compiled Feb 27 2009,15:38:38)
;
_computing_data_reduction
;
CrysAlisPro, Oxford Diffraction Ltd.,
Version 1.171.33.34d (release 27-02-2009 CrysAlis171 .NET)
(compiled Feb 27 2009,15:38:38)
;
_computing_structure_refinement 'SHELXL-97 (Sheldrick, 1997)'
_computing_structure_solution 'SHELXS-97 (Sheldrick, 1990)'
_diffrn_ambient_temperature 150(2)
_diffrn_detector_area_resol_mean 15.9653
_diffrn_measured_fraction_theta_full 0.550
_diffrn_measured_fraction_theta_max 0.548
_diffrn_measurement_details
;
  1 omega   34.00   93.00   1.0000    5.0000
omega____ theta____ kappa____ phi______ frames
    -       17.1550  179.0000  180.0000 59

  2 omega   11.00   58.00   1.0000    5.0000
omega____ theta____ kappa____ phi______ frames
    -       17.1550   37.0000   60.0000 47

  3 omega  -87.00  -32.00   1.0000    5.0000
omega____ theta____ kappa____ phi______ frames
    -      -18.8738  179.0000   60.0000 55

  4 omega  -91.00   -1.00   1.0000    5.0000
omega____ theta____ kappa____ phi______ frames
    -      -18.8738  -40.0000  221.0000 90

;
_diffrn_measurement_device_type 'Goniometer KM4/Xcalibur, detector: Sapphire3'
_diffrn_measurement_method '\w scans'
_diffrn_radiation_monochromator graphite
_diffrn_radiation_source 'fine-focus sealed tube'
_diffrn_radiation_type MoK\a
_diffrn_radiation_wavelength 0.71073
_diffrn_reflns_av_R_equivalents 0.0240
_diffrn_reflns_av_sigmaI/netI 0.0678
_diffrn_reflns_limit_h_max 25
_diffrn_reflns_limit_h_min -16
_diffrn_reflns_limit_k_max 2
_diffrn_reflns_limit_k_min -10
_diffrn_reflns_limit_l_max 21
_diffrn_reflns_limit_l_min -24
_diffrn_reflns_number 7691
_diffrn_reflns_theta_full 25.00
_diffrn_reflns_theta_max 25.51
_diffrn_reflns_theta_min 3.22
_exptl_absorpt_coefficient_mu 0.840
_exptl_absorpt_correction_T_max 0.9513
_exptl_absorpt_correction_T_min 0.7298
_exptl_absorpt_correction_type multi-scan
_exptl_absorpt_process_details
;
CrysAlisPro, Oxford Diffraction Ltd.,
Version 1.171.33.34d (release 27-02-2009 CrysAlis171 .NET)
(compiled Feb 27 2009,15:38:38)
empirical absorption correction using spherical harmonics,
 implemented in SCALE3 ABSPACK scaling algorithm.
;
_exptl_crystal_colour dark
_exptl_crystal_density_diffrn 1.553
_exptl_crystal_description 'hexagonal prism'
_exptl_crystal_F_000 2048
_exptl_crystal_size_max 0.40
_exptl_crystal_size_mid 0.40
_exptl_crystal_size_min 0.06
_refine_diff_density_max 0.359
_refine_diff_density_min -0.314
_refine_diff_density_rms 0.043
_refine_ls_extinction_method none
_refine_ls_goodness_of_fit_ref 0.889
_refine_ls_hydrogen_treatment mixed
_refine_ls_matrix_type full
_refine_ls_number_parameters 641
_refine_ls_number_reflns 4338
_refine_ls_number_restraints 13
_refine_ls_restrained_S_all 0.897
_refine_ls_R_factor_all 0.0692
_refine_ls_R_factor_gt 0.0396
_refine_ls_shift/su_max 0.003
_refine_ls_shift/su_mean 0.000
_refine_ls_structure_factor_coef Fsqd
_refine_ls_weighting_details 'calc w=1/[\s^2^(Fo^2^)+(0.0428P)^2^+0.0000P] where P=(Fo^2^+2Fc^2^)/3'
_refine_ls_weighting_scheme calc
_refine_ls_wR_factor_gt 0.0787
_refine_ls_wR_factor_ref 0.0840
_reflns_number_gt 2792
_reflns_number_total 4338
_reflns_threshold_expression >2sigma(I)
_cod_data_source_file ic301725z_si_002.cif
_cod_data_source_block fe2bn
_cod_original_cell_volume 4244.3(5)
_cod_database_code 4330527

loop_
_symmetry_equiv_pos_as_xyz
'x, y, z'
'-x, y+1/2, -z+1/2'
'-x, -y, -z'
'x, -y-1/2, z-1/2'

loop_
_atom_site_label
_atom_site_type_symbol
_atom_site_fract_x
_atom_site_fract_y
_atom_site_fract_z
_atom_site_U_iso_or_equiv
_atom_site_adp_type
_atom_site_occupancy
_atom_site_symmetry_multiplicity
_atom_site_calc_flag
_atom_site_refinement_flags
_atom_site_disorder_assembly
_atom_site_disorder_group
Fe1 Fe 0.29927(3) 0.36833(10) 0.38318(2) 0.0233(3) Uani 1 1 d . . .
Mn1 Mn 0.15832(3) 0.50636(11) 0.39532(3) 0.0285(4) Uani 1 1 d . . .
O1 O 0.23833(11) 0.5095(4) 0.35584(12) 0.0251(15) Uani 1 1 d . . .
N1 N 0.30515(15) 0.3704(6) 0.27941(15) 0.0226(19) Uani 1 1 d . . .
N2 N 0.17363(14) 0.7171(5) 0.40948(13) 0.0194(17) Uani 1 1 d . . .
N3 N 0.35648(15) 0.2043(6) 0.38602(17) 0.034(2) Uani 1 1 d . . .
N4 N 0.38559(13) 0.4917(5) 0.40633(14) 0.0251(18) Uani 1 1 d . . .
N5 N 0.08356(15) 0.5823(7) 0.28613(19) 0.030(2) Uani 1 1 d . . .
C1 C 0.23959(16) 0.6049(7) 0.31167(19) 0.023(2) Uani 1 1 d . . .
C2 C 0.24265(17) 0.5717(7) 0.24550(19) 0.025(2) Uani 1 1 d . . .
C3 C 0.24131(18) 0.6686(8) 0.20039(19) 0.028(2) Uani 1 1 d . . .
H3 H 0.2441 0.6503 0.1565 0.034 Uiso 1 1 calc R . .
C4 C 0.23618(19) 0.7878(8) 0.2165(2) 0.032(3) Uani 1 1 d . . .
C5 C 0.23424(17) 0.8159(7) 0.28171(18) 0.030(2) Uani 1 1 d . . .
H5 H 0.2316 0.8991 0.2940 0.036 Uiso 1 1 calc R . .
C6 C 0.23613(17) 0.7227(7) 0.32943(18) 0.0182(19) Uani 1 1 d . . .
C7 C 0.2295(2) 0.8925(8) 0.1631(2) 0.045(3) Uani 1 1 d . . .
H7A H 0.2667 0.8842 0.1474 0.068 Uiso 1 1 calc R . .
H7B H 0.2344 0.9716 0.1876 0.068 Uiso 1 1 calc R . .
H7C H 0.1833 0.8881 0.1205 0.068 Uiso 1 1 calc R . .
C8 C 0.24327(18) 0.4421(7) 0.22525(18) 0.027(2) Uani 1 1 d . . .
H8A H 0.2436 0.4386 0.1772 0.032 Uiso 1 1 calc R . .
H8B H 0.1992 0.4025 0.2200 0.032 Uiso 1 1 calc R . .
C9 C 0.23693(17) 0.7574(6) 0.40143(16) 0.022(2) Uani 1 1 d . . .
H9A H 0.2794 0.7213 0.4416 0.026 Uiso 1 1 calc R . .
H9B H 0.2410 0.8476 0.4068 0.026 Uiso 1 1 calc R . .
C10 C 0.3016(2) 0.2426(9) 0.2564(2) 0.043(3) Uani 1 1 d . . .
H10A H 0.3186 0.2361 0.2188 0.052 Uiso 1 1 calc R . .
H10B H 0.2521 0.2141 0.2347 0.052 Uiso 1 1 calc R . .
C11 C 0.3460(2) 0.1629(8) 0.3203(2) 0.035(3) Uani 1 1 d . . .
C12 C 0.3704(2) 0.0503(10) 0.3119(3) 0.049(3) Uani 1 1 d . . .
H12 H 0.3657 0.0253 0.2656 0.059 Uiso 1 1 calc R . .
C13 C 0.4020(2) -0.0264(9) 0.3718(3) 0.058(4) Uani 1 1 d . . .
H13 H 0.4179 -0.1058 0.3671 0.070 Uiso 1 1 calc R . .
C14 C 0.4098(2) 0.0160(10) 0.4389(3) 0.056(3) Uani 1 1 d . . .
H14 H 0.4313 -0.0342 0.4811 0.068 Uiso 1 1 calc R . .
C15 C 0.3866(2) 0.1287(9) 0.4436(2) 0.043(3) Uani 1 1 d . . .
H15 H 0.3916 0.1561 0.4897 0.052 Uiso 1 1 calc R . .
C16 C 0.37294(18) 0.4260(7) 0.28899(19) 0.033(3) Uani 1 1 d . . .
H16A H 0.3649 0.4704 0.2438 0.039 Uiso 1 1 calc R . .
H16B H 0.4073 0.3597 0.2962 0.039 Uiso 1 1 calc R . .
C17 C 0.40389(18) 0.5127(7) 0.35203(18) 0.031(2) Uani 1 1 d . . .
C18 C 0.4514(2) 0.5990(8) 0.3572(2) 0.033(2) Uani 1 1 d . . .
H18 H 0.4645 0.6087 0.3189 0.039 Uiso 1 1 calc R . .
C19 C 0.48108(19) 0.6737(8) 0.4181(2) 0.046(3) Uani 1 1 d . . .
H19 H 0.5139 0.7357 0.4219 0.056 Uiso 1 1 calc R . .
C20 C 0.46165(19) 0.6555(7) 0.47350(19) 0.033(2) Uani 1 1 d . . .
H20 H 0.4817 0.7038 0.5166 0.040 Uiso 1 1 calc R . .
C21 C 0.41379(18) 0.5681(7) 0.46516(19) 0.029(2) Uani 1 1 d . . .
H21 H 0.3989 0.5591 0.5022 0.034 Uiso 1 1 calc R . .
C22 C 0.10813(17) 0.7730(7) 0.35275(17) 0.029(2) Uani 1 1 d . . .
H22A H 0.1174 0.8594 0.3450 0.034 Uiso 1 1 calc R . .
H22B H 0.0710 0.7721 0.3695 0.034 Uiso 1 1 calc R . .
C23 C 0.08223(18) 0.7026(8) 0.2806(2) 0.030(2) Uani 1 1 d . . .
C24 C 0.05748(18) 0.7664(7) 0.21519(19) 0.038(3) Uani 1 1 d . . .
H24 H 0.0552 0.8534 0.2132 0.045 Uiso 1 1 calc R . .
C25 C 0.0362(2) 0.6948(10) 0.1524(3) 0.054(3) Uani 1 1 d . . .
H25 H 0.0193 0.7337 0.1062 0.064 Uiso 1 1 calc R . .
C26 C 0.0394(2) 0.5695(9) 0.1564(3) 0.043(3) Uani 1 1 d . . .
H26 H 0.0257 0.5214 0.1136 0.052 Uiso 1 1 calc R . .
C27 C 0.06292(17) 0.5147(7) 0.2237(2) 0.038(2) Uani 1 1 d . . .
H27 H 0.0648 0.4278 0.2269 0.045 Uiso 1 1 calc R . .
C28 C 0.1838(2) 0.7539(8) 0.48447(19) 0.027(2) Uani 1 1 d . . .
H28A H 0.1447 0.7182 0.4920 0.033 Uiso 1 1 calc R . .
H28B H 0.2280 0.7155 0.5206 0.033 Uiso 1 1 calc R . .
C29 C 0.1873(2) 0.8844(7) 0.50102(18) 0.028(2) Uani 1 1 d . . .
C30 C 0.2498(2) 0.9529(8) 0.5238(2) 0.031(3) Uani 1 1 d . . .
H30 H 0.2918 0.9121 0.5304 0.038 Uiso 1 1 calc R . .
C31 C 0.2523(2) 1.0749(9) 0.5365(2) 0.036(3) Uani 1 1 d . . .
H31 H 0.2953 1.1181 0.5507 0.044 Uiso 1 1 calc R . .
C32 C 0.1927(2) 1.1373(8) 0.52911(18) 0.041(3) Uani 1 1 d . . .
H32 H 0.1942 1.2231 0.5375 0.049 Uiso 1 1 calc R . .
C33 C 0.1310(2) 1.0722(8) 0.5093(2) 0.033(3) Uani 1 1 d . . .
H33 H 0.0898 1.1132 0.5050 0.040 Uiso 1 1 calc R . .
C34 C 0.1286(2) 0.9478(8) 0.4955(2) 0.029(2) Uani 1 1 d . . .
H34 H 0.0856 0.9048 0.4819 0.035 Uiso 1 1 calc R . .
O41 O 0.22093(12) 0.2499(5) 0.34576(13) 0.0346(17) Uani 1 1 d . . .
O42 O 0.12992(14) 0.3248(6) 0.35856(16) 0.0413(19) Uani 1 1 d . . .
C41 C 0.1597(2) 0.2394(8) 0.34244(19) 0.030(2) Uani 1 1 d . . .
C42 C 0.1246(2) 0.1192(9) 0.3197(2) 0.040(3) Uani 1 1 d . . .
H42A H 0.1384 0.0664 0.3626 0.060 Uiso 1 1 calc R . .
H42B H 0.1388 0.0808 0.2851 0.060 Uiso 1 1 calc R . .
H42C H 0.0733 0.1305 0.2963 0.060 Uiso 1 1 calc R . .
O43 O 0.32573(12) 0.3583(5) 0.48719(11) 0.0335(16) Uani 1 1 d . . .
O44 O 0.24105(13) 0.4608(5) 0.50002(13) 0.0328(18) Uani 1 1 d . . .
C43 C 0.2983(2) 0.4066(7) 0.52577(19) 0.024(2) Uani 1 1 d . . .
C44 C 0.3414(2) 0.3966(8) 0.60684(17) 0.044(3) Uani 1 1 d . . .
H44A H 0.3806 0.4551 0.6232 0.067 Uiso 1 1 calc R . .
H44B H 0.3601 0.3132 0.6194 0.067 Uiso 1 1 calc R . .
H44C H 0.3116 0.4150 0.6309 0.067 Uiso 1 1 calc R . .
O2 O 0.09010(18) 0.5004(6) 0.4482(2) 0.050(2) Uani 1 1 d . . .
H1O2 H 0.054(2) 0.486(8) 0.425(2) 0.050(18) Uiso 1 1 d . . .
H2O2 H 0.0844(16) 0.439(6) 0.4845(18) 0.021(11) Uiso 1 1 d . . .
O3 O 0.5583(2) 0.8933(8) 0.3570(3) 0.085(3) Uani 1 1 d . . .
H1O3 H 0.518(3) 0.897(10) 0.306(3) 0.102 Uiso 1 1 d . . .
H2O3 H 0.542(3) 0.958(13) 0.386(3) 0.102 Uiso 1 1 d . . .
Cl1 Cl 0.07131(6) 0.1688(2) 0.10591(6) 0.0446(8) Uani 1 1 d D . .
O11 O 0.05011(16) 0.0601(6) 0.12964(17) 0.055(2) Uani 1 1 d . A .
O12 O 0.1227(3) 0.1379(9) 0.0812(4) 0.046(4) Uani 0.623(14) 1 d P A 1
O13 O 0.0997(5) 0.2447(12) 0.1627(4) 0.083(6) Uani 0.623(14) 1 d P A 1
O14 O 0.0113(3) 0.2233(11) 0.0497(5) 0.069(5) Uani 0.623(14) 1 d P A 1
O12B O 0.1438(5) 0.180(2) 0.1423(10) 0.101(11) Uani 0.377(14) 1 d P A 2
O13B O 0.0529(14) 0.262(3) 0.1417(17) 0.254(17) Uani 0.377(14) 1 d PDU A 2
O14B O 0.0450(15) 0.167(2) 0.0310(5) 0.148(16) Uani 0.377(14) 1 d P A 2
Cl2 Cl 0.43240(9) 0.7532(3) 0.65331(10) 0.0689(11) Uani 1 1 d . . .
O31 O 0.4467(6) 0.6687(19) 0.7112(4) 0.188(10) Uani 0.636(7) 1 d P B 2
O32 O 0.4052(5) 0.8602(17) 0.6752(4) 0.080(6) Uani 0.636(7) 1 d P B 2
O33 O 0.3705(3) 0.6997(10) 0.5893(3) 0.061(4) Uani 0.636(7) 1 d P B 2
O34 O 0.4862(4) 0.767(2) 0.6399(6) 0.119(9) Uani 0.636(7) 1 d P B 2
O51 O 0.4338(8) 0.850(3) 0.5955(7) 0.139(16) Uani 0.364(7) 1 d P B 3
O52 O 0.5051(6) 0.793(2) 0.7247(7) 0.109(12) Uani 0.364(7) 1 d P B 3
O53 O 0.3873(10) 0.754(3) 0.6678(14) 0.128(15) Uani 0.364(7) 1 d P B 3
O54 O 0.4593(10) 0.647(3) 0.6354(7) 0.086(8) Uani 0.364(7) 1 d PU B 3

loop_
_atom_site_aniso_label
_atom_site_aniso_U_11
_atom_site_aniso_U_22
_atom_site_aniso_U_33
_atom_site_aniso_U_23
_atom_site_aniso_U_13
_atom_site_aniso_U_12
Fe1 0.0265(3) 0.0190(10) 0.0259(3) -0.0024(3) 0.0132(2) 0.0006(3)
Mn1 0.0298(3) 0.0224(12) 0.0387(3) 0.0024(4) 0.0202(3) 0.0039(3)
O1 0.0215(13) 0.030(5) 0.0264(12) 0.0007(17) 0.0134(10) 0.0043(15)
N1 0.0311(19) 0.012(7) 0.0274(16) -0.006(2) 0.0157(14) 0.000(2)
N2 0.0299(18) 0.007(6) 0.0251(15) 0.0016(19) 0.0161(14) 0.0044(18)
N3 0.0251(18) 0.036(7) 0.0412(18) 0.003(2) 0.0162(15) 0.005(2)
N4 0.0196(15) 0.026(6) 0.0276(15) -0.001(2) 0.0089(13) 0.0067(18)
N5 0.022(2) 0.029(8) 0.037(2) 0.000(3) 0.0127(15) 0.000(2)
C1 0.0138(19) 0.034(8) 0.0221(19) 0.002(3) 0.0081(15) 0.001(2)
C2 0.021(2) 0.031(8) 0.0230(19) -0.006(3) 0.0103(16) -0.002(2)
C3 0.034(2) 0.036(9) 0.0177(19) -0.001(3) 0.0139(16) 0.000(3)
C4 0.038(3) 0.033(9) 0.026(2) -0.003(3) 0.0148(18) -0.001(3)
C5 0.033(2) 0.029(8) 0.032(2) -0.003(3) 0.0179(17) 0.002(2)
C6 0.024(2) 0.008(7) 0.0247(19) -0.005(3) 0.0128(16) 0.001(2)
C7 0.080(3) 0.024(11) 0.040(2) -0.001(3) 0.034(2) -0.005(3)
C8 0.027(2) 0.030(8) 0.0204(18) -0.007(2) 0.0085(16) 0.000(2)
C9 0.032(2) 0.012(7) 0.0235(17) -0.001(2) 0.0147(16) 0.000(2)
C10 0.042(3) 0.053(11) 0.034(2) -0.015(3) 0.017(2) -0.001(3)
C11 0.030(2) 0.030(10) 0.047(3) -0.017(3) 0.021(2) 0.001(3)
C12 0.050(3) 0.046(11) 0.049(3) -0.009(4) 0.020(2) 0.007(3)
C13 0.061(3) 0.031(12) 0.078(4) -0.017(4) 0.027(3) 0.018(4)
C14 0.036(3) 0.064(12) 0.055(3) 0.004(4) 0.008(2) 0.012(3)
C15 0.025(3) 0.046(10) 0.050(3) -0.003(4) 0.009(2) 0.011(3)
C16 0.031(2) 0.039(9) 0.036(2) -0.002(3) 0.0220(18) 0.000(2)
C17 0.019(2) 0.047(8) 0.0269(19) 0.005(3) 0.0116(16) 0.004(2)
C18 0.035(2) 0.028(9) 0.037(2) 0.008(3) 0.0179(19) 0.005(3)
C19 0.031(2) 0.052(10) 0.046(2) 0.013(3) 0.008(2) -0.007(3)
C20 0.030(2) 0.026(8) 0.033(2) 0.003(3) 0.0034(18) 0.002(3)
C21 0.025(2) 0.031(8) 0.0268(19) -0.004(2) 0.0090(17) 0.005(2)
C22 0.028(2) 0.028(8) 0.0326(19) 0.001(3) 0.0157(17) 0.006(2)
C23 0.019(2) 0.036(9) 0.036(2) 0.005(3) 0.0108(17) 0.000(2)
C24 0.036(2) 0.030(9) 0.039(2) 0.002(3) 0.0094(19) -0.003(3)
C25 0.037(3) 0.079(12) 0.030(3) -0.007(4) 0.0021(19) -0.004(4)
C26 0.033(3) 0.048(10) 0.037(3) -0.016(4) 0.005(2) -0.001(3)
C27 0.022(2) 0.035(8) 0.047(2) -0.012(3) 0.0077(18) -0.004(2)
C28 0.040(3) 0.020(9) 0.032(2) 0.004(3) 0.0252(19) 0.005(3)
C29 0.035(3) 0.036(9) 0.0162(17) 0.001(2) 0.0139(16) 0.015(3)
C30 0.035(3) 0.034(10) 0.028(2) -0.001(3) 0.0169(18) 0.005(3)
C31 0.049(3) 0.028(11) 0.033(2) -0.008(3) 0.020(2) -0.006(3)
C32 0.058(3) 0.031(10) 0.029(2) -0.010(3) 0.017(2) 0.000(3)
C33 0.040(3) 0.027(9) 0.030(2) -0.003(3) 0.0131(19) 0.016(3)
C34 0.035(3) 0.019(9) 0.030(2) -0.007(3) 0.0120(18) 0.007(3)
O41 0.0251(15) 0.035(6) 0.0449(15) -0.0039(19) 0.0166(12) -0.0008(16)
O42 0.0445(19) 0.021(7) 0.0678(19) -0.009(2) 0.0330(16) -0.0007(19)
C41 0.036(3) 0.031(9) 0.026(2) 0.003(3) 0.014(2) -0.003(3)
C42 0.041(3) 0.029(11) 0.052(3) -0.002(3) 0.023(2) -0.007(3)
O43 0.0337(14) 0.042(6) 0.0266(12) 0.0006(18) 0.0150(11) 0.0078(17)
O44 0.0432(17) 0.025(6) 0.0386(14) 0.0076(19) 0.0258(13) 0.0092(19)
C43 0.035(2) 0.008(8) 0.0321(19) -0.003(2) 0.0169(19) -0.003(2)
C44 0.060(3) 0.048(10) 0.029(2) 0.008(3) 0.023(2) 0.014(3)
O2 0.042(2) 0.044(7) 0.078(2) 0.005(3) 0.040(2) 0.006(2)
O3 0.072(3) 0.073(11) 0.105(3) 0.023(4) 0.035(2) -0.003(3)
Cl1 0.0402(7) 0.042(3) 0.0511(7) 0.0023(9) 0.0196(6) -0.0076(8)
O11 0.061(2) 0.044(9) 0.063(2) 0.022(3) 0.0319(17) -0.019(2)
O12 0.046(4) 0.049(11) 0.064(5) -0.004(4) 0.044(4) 0.000(3)
O13 0.117(8) 0.09(2) 0.082(5) -0.044(6) 0.078(5) -0.025(7)
O14 0.024(3) 0.097(14) 0.081(6) 0.026(6) 0.018(3) 0.009(4)
O12B 0.040(6) 0.09(3) 0.143(17) 0.009(14) 0.012(7) -0.028(8)
O13B 0.224(18) 0.31(3) 0.36(2) -0.031(17) 0.243(18) 0.036(16)
O14B 0.34(4) 0.04(3) 0.029(5) -0.017(8) 0.051(12) -0.09(2)
Cl2 0.0645(12) 0.055(4) 0.0805(11) -0.0165(14) 0.0261(9) 0.0125(11)
O31 0.183(10) 0.20(3) 0.060(5) 0.013(8) -0.053(5) 0.037(13)
O32 0.107(6) 0.08(2) 0.058(4) -0.016(6) 0.039(4) 0.049(8)
O33 0.051(4) 0.054(13) 0.055(3) -0.008(4) 0.003(3) 0.009(4)
O34 0.057(5) 0.16(3) 0.150(8) -0.055(10) 0.053(5) -0.013(7)
O51 0.097(11) 0.25(6) 0.101(10) -0.001(15) 0.070(9) 0.024(16)
O52 0.077(8) 0.14(4) 0.110(9) -0.054(13) 0.039(7) -0.034(11)
O53 0.132(14) 0.09(5) 0.25(2) -0.02(2) 0.160(17) 0.023(17)
O54 0.115(11) 0.07(2) 0.075(7) -0.021(10) 0.042(7) 0.030(12)

loop_
_atom_type_symbol
_atom_type_description
_atom_type_scat_dispersion_real
_atom_type_scat_dispersion_imag
_atom_type_scat_source
C C 0.0033 0.0016 'International Tables Vol C Tables 4.2.6.8 and 6.1.1.4'
H H 0.0000 0.0000 'International Tables Vol C Tables 4.2.6.8 and 6.1.1.4'
N N 0.0061 0.0033 'International Tables Vol C Tables 4.2.6.8 and 6.1.1.4'
O O 0.0106 0.0060 'International Tables Vol C Tables 4.2.6.8 and 6.1.1.4'
Cl Cl 0.1484 0.1585 'International Tables Vol C Tables 4.2.6.8 and 6.1.1.4'
Fe Fe 0.3463 0.8444 'International Tables Vol C Tables 4.2.6.8 and 6.1.1.4'
Mn Mn 0.3368 0.7283 'International Tables Vol C Tables 4.2.6.8 and 6.1.1.4'

loop_
_geom_angle_atom_site_label_1
_geom_angle_atom_site_label_2
_geom_angle_atom_site_label_3
_geom_angle
O1 Fe1 O43 100.94(14)
O1 Fe1 O41 94.16(15)
O43 Fe1 O41 99.69(14)
O1 Fe1 N4 87.56(16)
O43 Fe1 N4 89.68(13)
O41 Fe1 N4 169.94(10)
O1 Fe1 N3 166.29(11)
O43 Fe1 N3 92.38(15)
O41 Fe1 N3 80.29(17)
N4 Fe1 N3 95.79(16)
O1 Fe1 N1 91.84(16)
O43 Fe1 N1 161.96(11)
O41 Fe1 N1 91.92(15)
N4 Fe1 N1 78.11(15)
N3 Fe1 N1 75.93(18)
O42 Mn1 O44 96.60(17)
O42 Mn1 O2 90.16(18)
O44 Mn1 O2 85.50(13)
O42 Mn1 O1 91.55(15)
O44 Mn1 O1 87.23(9)
O2 Mn1 O1 172.68(13)
O42 Mn1 N5 91.7(2)
O44 Mn1 N5 169.9(2)
O2 Mn1 N5 100.33(15)
O1 Mn1 N5 86.74(11)
O42 Mn1 N2 167.49(12)
O44 Mn1 N2 95.69(15)
O2 Mn1 N2 93.13(18)
O1 Mn1 N2 86.71(15)
N5 Mn1 N2 75.85(19)
C1 O1 Fe1 125.7(2)
C1 O1 Mn1 119.9(3)
Fe1 O1 Mn1 114.28(19)
C10 N1 C16 109.8(4)
C10 N1 C8 110.9(4)
C16 N1 C8 110.9(4)
C10 N1 Fe1 106.7(4)
C16 N1 Fe1 110.4(2)
C8 N1 Fe1 108.2(2)
C22 N2 C9 111.4(3)
C22 N2 C28 110.2(3)
C9 N2 C28 108.0(3)
C22 N2 Mn1 106.2(3)
C9 N2 Mn1 111.2(3)
C28 N2 Mn1 109.8(4)
C11 N3 C15 118.4(6)
C11 N3 Fe1 114.6(4)
C15 N3 Fe1 125.1(3)
C17 N4 C21 116.7(5)
C17 N4 Fe1 117.1(3)
C21 N4 Fe1 124.8(2)
C23 N5 C27 118.2(5)
C23 N5 Mn1 115.6(4)
C27 N5 Mn1 121.4(5)
C6 C1 O1 121.3(4)
C6 C1 C2 121.9(6)
O1 C1 C2 116.8(6)
C3 C2 C1 116.1(7)
C3 C2 C8 122.6(4)
C1 C2 C8 121.2(6)
C4 C3 C2 122.9(5)
C4 C3 H3 118.5
C2 C3 H3 118.5
C3 C4 C5 119.0(6)
C3 C4 C7 121.8(5)
C5 C4 C7 119.1(7)
C4 C5 C6 120.5(7)
C4 C5 H5 119.7
C6 C5 H5 119.7
C1 C6 C5 119.5(4)
C1 C6 C9 121.6(5)
C5 C6 C9 118.9(6)
C4 C7 H7A 109.5
C4 C7 H7B 109.5
H7A C7 H7B 109.5
C4 C7 H7C 109.5
H7A C7 H7C 109.5
H7B C7 H7C 109.5
C2 C8 N1 113.9(4)
C2 C8 H8A 108.8
N1 C8 H8A 108.8
C2 C8 H8B 108.8
N1 C8 H8B 108.8
H8A C8 H8B 107.7
N2 C9 C6 114.6(3)
N2 C9 H9A 108.6
C6 C9 H9A 108.6
N2 C9 H9B 108.6
C6 C9 H9B 108.6
H9A C9 H9B 107.6
N1 C10 C11 110.4(4)
N1 C10 H10A 109.6
C11 C10 H10A 109.6
N1 C10 H10B 109.6
C11 C10 H10B 109.6
H10A C10 H10B 108.1
N3 C11 C12 121.7(6)
N3 C11 C10 116.0(6)
C12 C11 C10 122.2(4)
C11 C12 C13 119.3(5)
C11 C12 H12 120.4
C13 C12 H12 120.4
C12 C13 C14 118.2(8)
C12 C13 H13 120.9
C14 C13 H13 120.9
C15 C14 C13 119.4(7)
C15 C14 H14 120.3
C13 C14 H14 120.3
N3 C15 C14 122.9(5)
N3 C15 H15 118.6
C14 C15 H15 118.6
N1 C16 C17 113.3(3)
N1 C16 H16A 108.9
C17 C16 H16A 108.9
N1 C16 H16B 108.9
C17 C16 H16B 108.9
H16A C16 H16B 107.7
C18 C17 N4 122.3(5)
C18 C17 C16 122.2(3)
N4 C17 C16 115.3(5)
C17 C18 C19 120.2(4)
C17 C18 H18 119.9
C19 C18 H18 119.9
C20 C19 C18 118.3(6)
C20 C19 H19 120.9
C18 C19 H19 120.9
C21 C20 C19 118.8(5)
C21 C20 H20 120.6
C19 C20 H20 120.6
C20 C21 N4 123.5(4)
C20 C21 H21 118.3
N4 C21 H21 118.3
N2 C22 C23 110.8(5)
N2 C22 H22A 109.5
C23 C22 H22A 109.5
N2 C22 H22B 109.5
C23 C22 H22B 109.5
H22A C22 H22B 108.1
N5 C23 C24 124.5(6)
N5 C23 C22 115.6(5)
C24 C23 C22 119.9(7)
C23 C24 C25 115.9(8)
C23 C24 H24 122.1
C25 C24 H24 122.1
C26 C25 C24 121.2(6)
C26 C25 H25 119.4
C24 C25 H25 119.4
C25 C26 C27 118.6(6)
C25 C26 H26 120.7
C27 C26 H26 120.7
N5 C27 C26 121.6(8)
N5 C27 H27 119.2
C26 C27 H27 119.2
C29 C28 N2 117.8(5)
C29 C28 H28A 107.8
N2 C28 H28A 107.8
C29 C28 H28B 107.8
N2 C28 H28B 107.8
H28A C28 H28B 107.2
C34 C29 C30 116.1(7)
C34 C29 C28 121.3(5)
C30 C29 C28 122.5(5)
C31 C30 C29 122.4(5)
C31 C30 H30 118.8
C29 C30 H30 118.8
C30 C31 C32 120.6(6)
C30 C31 H31 119.7
C32 C31 H31 119.7
C33 C32 C31 118.6(7)
C33 C32 H32 120.7
C31 C32 H32 120.7
C32 C33 C34 120.5(5)
C32 C33 H33 119.7
C34 C33 H33 119.7
C29 C34 C33 121.7(5)
C29 C34 H34 119.1
C33 C34 H34 119.1
C41 O41 Fe1 137.8(5)
C41 O42 Mn1 134.2(4)
O42 C41 O41 122.8(7)
O42 C41 C42 120.2(5)
O41 C41 C42 117.0(7)
C41 C42 H42A 109.5
C41 C42 H42B 109.5
H42A C42 H42B 109.5
C41 C42 H42C 109.5
H42A C42 H42C 109.5
H42B C42 H42C 109.5
C43 O43 Fe1 131.5(3)
C43 O44 Mn1 138.4(3)
O44 C43 O43 124.2(3)
O44 C43 C44 120.1(4)
O43 C43 C44 115.7(4)
C43 C44 H44A 109.5
C43 C44 H44B 109.5
H44A C44 H44B 109.5
C43 C44 H44C 109.5
H44A C44 H44C 109.5
H44B C44 H44C 109.5
Mn1 O2 H1O2 116(4)
Mn1 O2 H2O2 134(3)
H1O2 O2 H2O2 84(5)
H1O3 O3 H2O3 102(6)
O13 Cl1 O14B 141.6(12)
O13 Cl1 O12B 61.0(9)
O14B Cl1 O12B 113.5(13)
O13 Cl1 O14 110.0(7)
O14B Cl1 O14 48.0(12)
O12B Cl1 O14 141.5(9)
O13 Cl1 O13B 38.5(11)
O14B Cl1 O13B 121.6(19)
O12B Cl1 O13B 98.9(13)
O14 Cl1 O13B 76.2(13)
O13 Cl1 O11 107.8(5)
O14B Cl1 O11 109.4(10)
O12B Cl1 O11 109.5(8)
O14 Cl1 O11 108.8(4)
O13B Cl1 O11 102.7(13)
O13 Cl1 O12 109.8(5)
O14B Cl1 O12 66.0(13)
O12B Cl1 O12 51.2(8)
O14 Cl1 O12 111.1(4)
O13B Cl1 O12 141.9(12)
O11 Cl1 O12 109.3(5)
O53 Cl2 O34 172(2)
O53 Cl2 O54 125(2)
O34 Cl2 O54 62.9(11)
O53 Cl2 O31 70.9(15)
O34 Cl2 O31 112.0(10)
O54 Cl2 O31 74.1(11)
O53 Cl2 O32 53.9(18)
O34 Cl2 O32 118.4(12)
O54 Cl2 O32 177.2(9)
O31 Cl2 O32 103.1(9)
O53 Cl2 O33 73.7(14)
O34 Cl2 O33 111.7(5)
O54 Cl2 O33 75.5(8)
O31 Cl2 O33 104.7(8)
O32 Cl2 O33 105.7(5)
O53 Cl2 O51 119.4(18)
O34 Cl2 O51 57.0(8)
O54 Cl2 O51 101.9(12)
O31 Cl2 O51 168.1(8)
O32 Cl2 O51 80.7(10)
O33 Cl2 O51 84.7(8)
O53 Cl2 O52 109.5(14)
O34 Cl2 O52 65.9(6)
O54 Cl2 O52 97.0(11)
O31 Cl2 O52 70.4(11)
O32 Cl2 O52 81.7(9)
O33 Cl2 O52 172.1(10)
O51 Cl2 O52 99.4(10)

loop_
_geom_bond_atom_site_label_1
_geom_bond_atom_site_label_2
_geom_bond_distance
Fe1 O1 1.926(4)
Fe1 O43 1.951(2)
Fe1 O41 1.969(4)
Fe1 N4 2.147(4)
Fe1 N3 2.149(6)
Fe1 N1 2.187(3)
Mn1 O42 2.109(6)
Mn1 O44 2.135(3)
Mn1 O2 2.163(3)
Mn1 O1 2.184(2)
Mn1 N5 2.244(4)
Mn1 N2 2.322(6)
O1 C1 1.388(7)
N1 C10 1.463(10)
N1 C16 1.491(6)
N1 C8 1.504(6)
N2 C22 1.486(5)
N2 C9 1.491(5)
N2 C28 1.508(5)
N3 C11 1.342(5)
N3 C15 1.345(8)
N4 C17 1.353(5)
N4 C21 1.365(6)
N5 C23 1.317(9)
N5 C27 1.369(7)
C1 C6 1.347(9)
C1 C2 1.434(6)
C2 C3 1.397(10)
C2 C8 1.476(10)
C3 C4 1.359(10)
C3 H3 0.9500
C4 C5 1.390(6)
C4 C7 1.544(10)
C5 C6 1.400(8)
C5 H5 0.9500
C6 C9 1.518(5)
C7 H7A 0.9800
C7 H7B 0.9800
C7 H7C 0.9800
C8 H8A 0.9900
C8 H8B 0.9900
C9 H9A 0.9900
C9 H9B 0.9900
C10 C11 1.502(9)
C10 H10A 0.9900
C10 H10B 0.9900
C11 C12 1.374(12)
C12 C13 1.386(10)
C12 H12 0.9500
C13 C14 1.390(7)
C13 H13 0.9500
C14 C15 1.344(13)
C14 H14 0.9500
C15 H15 0.9500
C16 C17 1.496(7)
C16 H16A 0.9900
C16 H16B 0.9900
C17 C18 1.348(9)
C18 C19 1.384(8)
C18 H18 0.9500
C19 C20 1.385(5)
C19 H19 0.9500
C20 C21 1.347(9)
C20 H20 0.9500
C21 H21 0.9500
C22 C23 1.533(7)
C22 H22A 0.9900
C22 H22B 0.9900
C23 C24 1.390(8)
C24 C25 1.397(9)
C24 H24 0.9500
C25 C26 1.370(11)
C25 H25 0.9500
C26 C27 1.377(8)
C26 H26 0.9500
C27 H27 0.9500
C28 C29 1.459(10)
C28 H28A 0.9900
C28 H28B 0.9900
C29 C34 1.383(7)
C29 C30 1.407(8)
C30 C31 1.353(11)
C30 H30 0.9500
C31 C32 1.383(8)
C31 H31 0.9500
C32 C33 1.380(8)
C32 H32 0.9500
C33 C34 1.383(10)
C33 H33 0.9500
C34 H34 0.9500
O41 C41 1.276(5)
O42 C41 1.250(9)
C41 C42 1.477(12)
C42 H42A 0.9800
C42 H42B 0.9800
C42 H42C 0.9800
O43 C43 1.286(5)
O44 C43 1.237(5)
C43 C44 1.500(5)
C44 H44A 0.9800
C44 H44B 0.9800
C44 H44C 0.9800
O2 H1O2 0.72(4)
O2 H2O2 1.05(5)
O3 H1O3 1.01(5)
O3 H2O3 1.07(11)
Cl1 O13 1.332(9)
Cl1 O14B 1.379(9)
Cl1 O12B 1.382(9)
Cl1 O14 1.410(7)
Cl1 O13B 1.409(18)
Cl1 O11 1.429(6)
Cl1 O12 1.433(5)
Cl2 O53 1.123(17)
Cl2 O34 1.298(9)
Cl2 O54 1.41(3)
Cl2 O31 1.425(15)
Cl2 O32 1.459(14)
Cl2 O33 1.498(6)
Cl2 O51 1.60(2)
Cl2 O52 1.640(13)
